data_1531954
loop_
_publ_author_name
'Nirmala, R.'
'Sankaranarayanan, V.'
'Sethupathi, K.'
'Yelon, W.B.'
'Chu, Z.'
'Morozkin, A.V.'
'Malik, S.K.'
'Yamamoto, Y.'
'Hori, H.'

_publ_section_title
;
 Magnetic properties of Er2 Mn3 Si5
;
_journal_name_full 'Journal of Alloys Compd.'
_journal_page_first 9
_journal_page_last 13
_journal_volume 347
_journal_year 2002
_chemical_formula_sum 'Er2 Mn3 Si5'
_space_group_IT_number 128
_symmetry_space_group_name_Hall '-P 4 2n'
_symmetry_space_group_name_H-M 'P 4/m n c'
_cell_angle_alpha 90
_cell_angle_beta 90
_cell_angle_gamma 90
_cell_formula_units_Z 4
_cell_length_a 10.56
_cell_length_b 10.56
_cell_length_c 5.398
_cell_volume 601.950
_citation_journal_id_ASTM JALCEU
_cod_data_source_file Nirmala_JALCEU_2002_597.cif
_cod_data_source_block Er2Mn3Si5
_cod_original_cell_volume 601.9504
_cod_database_code 1531954

loop_
_symmetry_equiv_pos_as_xyz
x,y,z
-y,x,z
-x,-y,z
y,-x,z
x+1/2,-y+1/2,-z+1/2
y+1/2,x+1/2,-z+1/2
-x+1/2,y+1/2,-z+1/2
-y+1/2,-x+1/2,-z+1/2
-x,-y,-z
y,-x,-z
x,y,-z
-y,x,-z
-x-1/2,y-1/2,z-1/2
-y-1/2,-x-1/2,z-1/2
x-1/2,-y-1/2,z-1/2
y-1/2,x-1/2,z-1/2

loop_
_atom_site_label
_atom_site_type_symbol
_atom_site_fract_x
_atom_site_fract_y
_atom_site_fract_z
_atom_site_occupancy
_atom_site_U_iso_or_equiv
Si1 Si 0 0 0.759 1 0.0
Mn1 Mn 0 0.5 0.25 1 0.0
Mn2 Mn 0.6438 0.3802 0 1 0.0
Er1 Er 0.2384 0.9252 0 1 0.0
Si2 Si 0.8255 0.3255 0.25 1 0.0
Si3 Si 0.478 0.8144 0 1 0.0
